data_7231358
loop_
_publ_author_name
'Deng, Shu-Qi'
'Mo, Xiao-Jing'
'Feng, Yin'
'Cai, Song-Liang'
'Zhang, Wei-Guang'
'Zheng, Sheng-Run'

_publ_section_title
;
 Construction of d10 metal coordination polymers based on in situ formed
 3,5-di(1H-1,2,4-triazol-1-yl)benzoic acid from different precursors:
 influence of in situ hydrolysis reactions on assembly process
;
_journal_issue 37
_journal_name_full CrystEngComm
_journal_page_first 5531
_journal_paper_doi 10.1039/C8CE01233D
_journal_volume 20
_journal_year 2018
_chemical_formula_sum 'C22 H14 Cd N12 O4'
_chemical_formula_weight 622.85
_space_group_crystal_system monoclinic
_space_group_IT_number 4
_space_group_name_Hall 'P 2yb'
_space_group_name_H-M_alt 'P 1 21 1'
_symmetry_space_group_name_Hall 'P 2yb'
_symmetry_space_group_name_H-M 'P 1 21 1'
_atom_sites_solution_hydrogens geom
_audit_creation_method SHELXL-2014/7
_audit_update_record
;
2018-07-23 deposited with the CCDC.
2018-08-13 downloaded from the CCDC.
;
_cell_angle_alpha 90
_cell_angle_beta 92.754(2)
_cell_angle_gamma 90
_cell_formula_units_Z 2
_cell_length_a 4.4245(3)
_cell_length_b 26.1617(19)
_cell_length_c 9.5862(7)
_cell_measurement_reflns_used 700
_cell_measurement_temperature 273(2)
_cell_measurement_theta_max 19.20
_cell_measurement_theta_min 2.42
_cell_volume 1108.34(14)
_computing_structure_refinement 'SHELXL-2014/7 (Sheldrick, 2014)'
_diffrn_ambient_temperature 273(2)
_diffrn_measured_fraction_theta_full 0.997
_diffrn_measured_fraction_theta_max 0.992
_diffrn_measurement_device_type 'Bruker APEX-II CCD'
_diffrn_measurement_method '\f and \w scans'
_diffrn_radiation_type MoK\a
_diffrn_radiation_wavelength 0.71073
_diffrn_reflns_av_R_equivalents 0.0227
_diffrn_reflns_av_unetI/netI 0.0193
_diffrn_reflns_Laue_measured_fraction_full 0.997
_diffrn_reflns_Laue_measured_fraction_max 0.992
_diffrn_reflns_limit_h_max 5
_diffrn_reflns_limit_h_min -5
_diffrn_reflns_limit_k_max 33
_diffrn_reflns_limit_k_min -33
_diffrn_reflns_limit_l_max 12
_diffrn_reflns_limit_l_min -12
_diffrn_reflns_number 18981
_diffrn_reflns_point_group_measured_fraction_full 0.997
_diffrn_reflns_point_group_measured_fraction_max 0.992
_diffrn_reflns_theta_full 25.242
_diffrn_reflns_theta_max 27.537
_diffrn_reflns_theta_min 3.115
_exptl_absorpt_coefficient_mu 1.048
_exptl_absorpt_correction_type multi-scan
_exptl_crystal_colour colorless
_exptl_crystal_density_diffrn 1.866
_exptl_crystal_description block
_exptl_crystal_F_000 620
_exptl_crystal_size_max 0.200
_exptl_crystal_size_mid 0.180
_exptl_crystal_size_min 0.160
_exptl_transmission_factor_max 0.846
_exptl_transmission_factor_min 0.811
_refine_diff_density_max 1.467
_refine_diff_density_min -1.181
_refine_diff_density_rms 0.080
_refine_ls_abs_structure_details
;
 Refined as a perfect inversion twin.
;
_refine_ls_abs_structure_Flack 0.5
_refine_ls_extinction_method none
_refine_ls_goodness_of_fit_ref 1.020
_refine_ls_hydrogen_treatment constr
_refine_ls_matrix_type full
_refine_ls_number_parameters 352
_refine_ls_number_reflns 5052
_refine_ls_number_restraints 1
_refine_ls_restrained_S_all 1.020
_refine_ls_R_factor_all 0.0262
_refine_ls_R_factor_gt 0.0261
_refine_ls_shift/su_max 0.001
_refine_ls_shift/su_mean 0.000
_refine_ls_structure_factor_coef Fsqd
_refine_ls_weighting_details 'w=1/[\s^2^(Fo^2^)+(0.0333P)^2^+2.0558P] where P=(Fo^2^+2Fc^2^)/3'
_refine_ls_weighting_scheme calc
_refine_ls_wR_factor_gt 0.0682
_refine_ls_wR_factor_ref 0.0683
_reflns_Friedel_coverage 0.958
_reflns_Friedel_fraction_full 0.997
_reflns_Friedel_fraction_max 0.992
_reflns_number_gt 5035
_reflns_number_total 5052
_reflns_threshold_expression 'I > 2\s(I)'
_cod_data_source_file c8ce01233d2.cif
_cod_data_source_block 3Cd
_cod_depositor_comments 'Adding full bibliography for 7231353--7231359.cif.'
_cod_database_code 7231358
_shelx_shelxl_version_number 2014/7
_shelx_space_group_comment
;
The symmetry employed for this shelxl refinement is uniquely defined
by the following loop, which should always be used as a source of
symmetry information in preference to the above space-group names.
They are only intended as comments.
;
_shelx_estimated_absorpt_t_min 0.818
_shelx_estimated_absorpt_t_max 0.850

loop_
_space_group_symop_operation_xyz
'x, y, z'
'-x, y+1/2, -z'

loop_
_atom_site_label
_atom_site_type_symbol
_atom_site_fract_x
_atom_site_fract_y
_atom_site_fract_z
_atom_site_U_iso_or_equiv
_atom_site_adp_type
_atom_site_occupancy
_atom_site_site_symmetry_order
_atom_site_calc_flag
_atom_site_refinement_flags_posn
_atom_site_refinement_flags_adp
Cd1 Cd 0.29823(6) 0.91954(2) 0.76937(3) 0.01704(9) Uani 1 1 d . .
C2 C 0.7181(14) 1.0072(2) 0.4551(7) 0.0180(12) Uani 1 1 d . .
C4 C 0.4515(10) 1.07814(17) 0.3480(5) 0.0183(9) Uani 1 1 d . .
C5 C 0.5846(11) 1.06876(19) 0.2223(5) 0.0194(9) Uani 1 1 d . .
H5A H 0.5392 1.0890 0.1444 0.023 Uiso 1 1 calc R U
C7 C 0.8574(11) 0.9977(2) 0.3312(5) 0.0177(9) Uani 1 1 d . .
H7A H 0.9962 0.9712 0.3252 0.021 Uiso 1 1 calc R U
C8 C 0.0907(12) 1.1361(2) 0.4633(5) 0.0273(11) Uani 1 1 d . .
H8A H 0.1019 1.1218 0.5523 0.033 Uiso 1 1 calc R U
C22 C 0.5044(16) 0.8053(2) 0.6474(6) 0.0356(14) Uani 1 1 d . .
H22A H 0.4581 0.7893 0.7302 0.043 Uiso 1 1 calc R U
C17 C 0.8021(10) 0.8100(2) 0.3207(5) 0.0160(9) Uani 1 1 d . .
C16 C 0.9975(11) 0.76851(17) 0.3145(5) 0.0173(9) Uani 1 1 d . .
H16A H 1.0371 0.7477 0.3919 0.021 Uiso 1 1 calc R U
C13 C 0.8744(14) 0.8316(2) 0.0816(7) 0.0164(12) Uani 1 1 d . .
C14 C 1.0753(11) 0.7906(2) 0.0740(5) 0.0190(9) Uani 1 1 d . .
H14A H 1.1714 0.7845 -0.0086 0.023 Uiso 1 1 calc R U
C18 C 0.7354(11) 0.8407(2) 0.2065(5) 0.0188(9) Uani 1 1 d . .
H18A H 0.5980 0.8674 0.2129 0.023 Uiso 1 1 calc R U
C15 C 1.1327(11) 0.75905(18) 0.1882(5) 0.0180(9) Uani 1 1 d . .
C12 C 0.7978(11) 0.86426(19) -0.0455(5) 0.0211(9) Uani 1 1 d . .
C21 C 0.5358(12) 0.86177(19) 0.4955(5) 0.0229(10) Uani 1 1 d . .
H21A H 0.5218 0.8924 0.4466 0.027 Uiso 1 1 calc R U
C19 C 1.4335(13) 0.6844(2) 0.2772(5) 0.0277(11) Uani 1 1 d . .
H19A H 1.3808 0.6852 0.3699 0.033 Uiso 1 1 calc R U
C20 C 1.6230(14) 0.6650(2) 0.0892(6) 0.0283(11) Uani 1 1 d . .
H20A H 1.7378 0.6478 0.0254 0.034 Uiso 1 1 calc R U
C6 C 0.7864(11) 1.0285(2) 0.2156(5) 0.0174(9) Uani 1 1 d . .
C9 C -0.0250(16) 1.1810(3) 0.2893(7) 0.0394(14) Uani 1 1 d . .
H9A H -0.1172 1.2061 0.2335 0.047 Uiso 1 1 calc R U
C1 C 0.7956(11) 0.97491(19) 0.5825(5) 0.0208(10) Uani 1 1 d . .
C10 C 1.0581(12) 0.97687(19) 0.0428(5) 0.0224(10) Uani 1 1 d . .
H10A H 1.0734 0.9464 0.0926 0.027 Uiso 1 1 calc R U
C11 C 1.0850(15) 1.0337(2) -0.1108(5) 0.0309(12) Uani 1 1 d . .
H11A H 1.1285 1.0497 -0.1941 0.037 Uiso 1 1 calc R U
O4 O 0.9634(10) 0.86002(15) -0.1466(4) 0.0290(8) Uani 1 1 d . .
O3 O 0.5754(9) 0.89331(16) -0.0369(4) 0.0315(9) Uani 1 1 d . .
O1 O 0.6340(10) 0.97897(15) 0.6839(4) 0.0300(8) Uani 1 1 d . .
O2 O 1.0214(9) 0.94606(16) 0.5749(4) 0.0294(8) Uani 1 1 d . .
N6 N 1.1607(10) 0.98454(16) -0.0826(4) 0.0235(9) Uani 1 1 d . .
N4 N 0.9279(13) 1.0200(2) 0.0872(6) 0.0182(11) Uani 1 1 d . .
N5 N 0.9451(13) 1.05694(18) -0.0112(5) 0.0328(11) Uani 1 1 d . .
N1 N 0.2483(10) 1.11972(16) 0.3559(4) 0.0212(8) Uani 1 1 d . .
N3 N -0.0835(12) 1.17541(19) 0.4252(5) 0.0328(11) Uani 1 1 d . .
N2 N 0.1703(13) 1.1485(2) 0.2409(5) 0.0379(13) Uani 1 1 d . .
N12 N 0.4365(12) 0.85422(18) 0.6212(5) 0.0280(10) Uani 1 1 d . .
N10 N 0.6596(13) 0.81889(19) 0.4487(6) 0.0169(11) Uani 1 1 d . .
N11 N 0.6402(14) 0.78181(18) 0.5483(5) 0.0374(13) Uani 1 1 d . .
N7 N 1.3302(10) 0.71711(16) 0.1779(4) 0.0202(8) Uani 1 1 d . .
N8 N 1.4532(12) 0.70458(17) 0.0532(5) 0.0282(10) Uani 1 1 d . .
N9 N 1.6198(12) 0.65081(19) 0.2252(5) 0.0319(10) Uani 1 1 d . .
C3 C 0.5172(11) 1.0473(2) 0.4651(5) 0.0202(10) Uani 1 1 d . .
H3A H 0.4265 1.0539 0.5488 0.024 Uiso 1 1 calc R U

loop_
_atom_site_aniso_label
_atom_site_aniso_U_11
_atom_site_aniso_U_22
_atom_site_aniso_U_33
_atom_site_aniso_U_23
_atom_site_aniso_U_13
_atom_site_aniso_U_12
Cd1 0.02138(14) 0.02032(13) 0.00978(12) 0.00300(14) 0.00447(8) 0.00739(15)
C2 0.017(3) 0.023(3) 0.014(2) 0.003(2) -0.0019(19) 0.002(2)
C4 0.018(2) 0.019(2) 0.018(2) -0.0005(17) 0.0005(17) 0.0032(17)
C5 0.024(2) 0.023(2) 0.0112(19) 0.0026(16) -0.0015(18) 0.0039(19)
C7 0.018(2) 0.019(2) 0.016(2) 0.0045(17) 0.0010(17) 0.0038(18)
C8 0.028(3) 0.035(3) 0.019(2) -0.005(2) 0.003(2) 0.001(2)
C22 0.058(4) 0.026(3) 0.025(3) 0.005(2) 0.020(3) 0.003(3)
C17 0.017(2) 0.020(2) 0.011(2) -0.0012(17) 0.0031(16) -0.0008(18)
C16 0.020(2) 0.017(2) 0.015(2) 0.0012(16) 0.0016(17) 0.0007(17)
C13 0.020(3) 0.016(3) 0.013(2) 0.0036(19) -0.0003(19) 0.001(2)
C14 0.017(2) 0.025(2) 0.015(2) 0.0018(18) 0.0050(18) 0.0006(19)
C18 0.019(2) 0.020(2) 0.017(2) 0.0046(18) 0.0026(17) 0.0034(19)
C15 0.017(2) 0.021(2) 0.016(2) -0.0008(17) 0.0015(17) -0.0010(17)
C12 0.022(2) 0.025(2) 0.016(2) 0.0070(18) -0.0031(18) -0.0012(19)
C21 0.032(3) 0.021(2) 0.015(2) 0.0006(18) 0.000(2) 0.006(2)
C19 0.033(3) 0.029(3) 0.021(2) 0.005(2) 0.002(2) 0.009(2)
C20 0.036(3) 0.025(2) 0.025(3) -0.007(2) 0.006(2) 0.007(2)
C6 0.019(2) 0.020(2) 0.013(2) -0.0026(18) 0.0024(16) 0.0009(19)
C9 0.048(4) 0.035(3) 0.036(3) 0.006(3) 0.010(3) 0.017(3)
C1 0.023(2) 0.024(2) 0.014(2) 0.0050(18) -0.0074(18) -0.0044(19)
C10 0.029(3) 0.018(2) 0.020(2) 0.0008(18) 0.005(2) 0.0047(19)
C11 0.056(4) 0.020(2) 0.018(2) 0.0025(19) 0.013(2) 0.002(2)
O4 0.038(2) 0.030(2) 0.0203(17) 0.0085(15) 0.0074(16) -0.0037(17)
O3 0.033(2) 0.040(2) 0.0210(18) 0.0077(16) -0.0033(15) 0.0124(17)
O1 0.035(2) 0.036(2) 0.0199(17) 0.0091(16) 0.0072(16) -0.0028(17)
O2 0.033(2) 0.035(2) 0.0201(17) 0.0107(15) -0.0011(15) 0.0120(17)
N6 0.031(2) 0.022(2) 0.0180(19) -0.0019(16) 0.0043(18) 0.0061(18)
N4 0.024(2) 0.017(2) 0.014(2) 0.0005(17) 0.0028(18) 0.0023(19)
N5 0.058(3) 0.021(2) 0.021(2) 0.0048(18) 0.014(2) 0.008(2)
N1 0.025(2) 0.024(2) 0.0145(19) 0.0004(15) 0.0022(16) 0.0064(17)
N3 0.038(3) 0.031(2) 0.031(2) -0.0056(19) 0.010(2) 0.008(2)
N2 0.052(3) 0.038(3) 0.024(2) 0.010(2) 0.008(2) 0.022(2)
N12 0.035(3) 0.028(2) 0.021(2) -0.0013(19) 0.010(2) 0.005(2)
N10 0.024(3) 0.015(2) 0.012(2) 0.0017(17) 0.0058(18) 0.0032(19)
N11 0.069(4) 0.022(2) 0.023(2) 0.0101(19) 0.021(2) 0.012(2)
N7 0.025(2) 0.022(2) 0.0145(18) 0.0004(15) 0.0049(16) 0.0046(16)
N8 0.039(3) 0.025(2) 0.021(2) -0.0039(17) 0.0102(19) 0.0076(18)
N9 0.038(3) 0.031(2) 0.027(2) -0.0015(18) 0.001(2) 0.013(2)
C3 0.019(2) 0.027(3) 0.014(2) 0.0018(19) 0.0058(18) 0.002(2)

loop_
_atom_type_symbol
_atom_type_description
_atom_type_scat_dispersion_real
_atom_type_scat_dispersion_imag
_atom_type_scat_source
C C 0.0033 0.0016 'International Tables Vol C Tables 4.2.6.8 and 6.1.1.4'
H H 0.0000 0.0000 'International Tables Vol C Tables 4.2.6.8 and 6.1.1.4'
N N 0.0061 0.0033 'International Tables Vol C Tables 4.2.6.8 and 6.1.1.4'
O O 0.0106 0.0060 'International Tables Vol C Tables 4.2.6.8 and 6.1.1.4'
Cd Cd -0.8075 1.2024 'International Tables Vol C Tables 4.2.6.8 and 6.1.1.4'

loop_
_geom_angle_atom_site_label_1
_geom_angle_atom_site_label_2
_geom_angle_atom_site_label_3
_geom_angle
_geom_angle_site_symmetry_1
_geom_angle_site_symmetry_3
O3 Cd1 O2 179.81(19) 1_556 1_455
O3 Cd1 N6 82.45(15) 1_556 1_456
O2 Cd1 N6 97.50(15) 1_455 1_456
O3 Cd1 O4 80.95(15) 1_556 1_456
O2 Cd1 O4 99.24(15) 1_455 1_456
N6 Cd1 O4 95.12(16) 1_456 1_456
O3 Cd1 N12 97.45(16) 1_556 .
O2 Cd1 N12 82.60(16) 1_455 .
N6 Cd1 N12 179.89(19) 1_456 .
O4 Cd1 N12 84.82(16) 1_456 .
O3 Cd1 O1 99.22(15) 1_556 .
O2 Cd1 O1 80.59(15) 1_455 .
N6 Cd1 O1 85.18(15) 1_456 .
O4 Cd1 O1 179.67(16) 1_456 .
N12 Cd1 O1 94.88(16) . .
C3 C2 C7 120.6(6) . .
C3 C2 C1 119.3(6) . .
C7 C2 C1 120.0(5) . .
C5 C4 C3 120.9(4) . .
C5 C4 N1 118.7(4) . .
C3 C4 N1 120.4(4) . .
C6 C5 C4 118.4(4) . .
C2 C7 C6 119.0(5) . .
N3 C8 N1 110.6(5) . .
N11 C22 N12 115.0(5) . .
C18 C17 C16 122.1(4) . .
C18 C17 N10 120.1(5) . .
C16 C17 N10 117.8(4) . .
C17 C16 C15 117.9(4) . .
C18 C13 C14 119.0(5) . .
C18 C13 C12 120.4(5) . .
C14 C13 C12 120.6(5) . .
C15 C14 C13 120.6(5) . .
C17 C18 C13 119.8(5) . .
C14 C15 C16 120.6(4) . .
C14 C15 N7 120.0(4) . .
C16 C15 N7 119.4(4) . .
O4 C12 O3 126.8(5) . .
O4 C12 C13 117.3(5) . .
O3 C12 C13 115.9(5) . .
N12 C21 N10 110.0(5) . .
N9 C19 N7 110.8(5) . .
N8 C20 N9 115.8(5) . .
C5 C6 C7 121.6(4) . .
C5 C6 N4 118.0(4) . .
C7 C6 N4 120.3(5) . .
N2 C9 N3 115.6(5) . .
O1 C1 O2 125.9(5) . .
O1 C1 C2 118.0(5) . .
O2 C1 C2 116.1(5) . .
N6 C10 N4 109.4(5) . .
N5 C11 N6 114.6(5) . .
C12 O4 Cd1 128.2(3) . 1_654
C12 O3 Cd1 121.5(3) . 1_554
C1 O1 Cd1 128.4(4) . .
C1 O2 Cd1 122.1(3) . 1_655
C10 N6 C11 103.5(4) . .
C10 N6 Cd1 123.9(3) . 1_654
C11 N6 Cd1 130.2(3) . 1_654
C10 N4 N5 109.8(5) . .
C10 N4 C6 128.1(5) . .
N5 N4 C6 122.1(5) . .
C11 N5 N4 102.7(5) . .
C8 N1 N2 108.9(4) . .
C8 N1 C4 129.9(4) . .
N2 N1 C4 121.1(4) . .
C8 N3 C9 102.4(5) . .
C9 N2 N1 102.5(5) . .
C21 N12 C22 103.5(4) . .
C21 N12 Cd1 123.9(4) . .
C22 N12 Cd1 130.8(4) . .
C21 N10 N11 108.7(5) . .
C21 N10 C17 129.2(5) . .
N11 N10 C17 122.0(5) . .
C22 N11 N10 102.7(5) . .
C19 N7 N8 109.1(4) . .
C19 N7 C15 129.6(4) . .
N8 N7 C15 121.3(4) . .
C20 N8 N7 101.8(4) . .
C19 N9 C20 102.5(5) . .
C2 C3 C4 119.4(5) . .

loop_
_geom_bond_atom_site_label_1
_geom_bond_atom_site_label_2
_geom_bond_distance
_geom_bond_site_symmetry_2
Cd1 O3 2.282(4) 1_556
Cd1 O2 2.288(4) 1_455
Cd1 N6 2.315(4) 1_456
Cd1 O4 2.320(4) 1_456
Cd1 N12 2.323(4) .
Cd1 O1 2.327(4) .
C2 C3 1.382(8) .
C2 C7 1.386(8) .
C2 C1 1.511(8) .
C4 C5 1.388(6) .
C4 C3 1.401(7) .
C4 N1 1.416(6) .
C5 C6 1.384(7) .
C7 C6 1.393(7) .
C8 N3 1.327(8) .
C8 N1 1.341(6) .
C22 N11 1.303(7) .
C22 N12 1.334(7) .
C17 C18 1.378(7) .
C17 C16 1.390(7) .
C17 N10 1.426(7) .
C16 C15 1.398(6) .
C13 C18 1.392(8) .
C13 C14 1.398(7) .
C13 C12 1.513(8) .
C14 C15 1.386(7) .
C15 N7 1.409(6) .
C12 O4 1.248(6) .
C12 O3 1.249(7) .
C21 N12 1.317(6) .
C21 N10 1.336(7) .
C19 N9 1.318(7) .
C19 N7 1.344(7) .
C20 N8 1.316(7) .
C20 N9 1.356(7) .
C6 N4 1.426(7) .
C9 N2 1.312(8) .
C9 N3 1.348(8) .
C1 O1 1.239(6) .
C1 O2 1.257(7) .
C10 N6 1.320(6) .
C10 N4 1.345(7) .
C11 N5 1.312(7) .
C11 N6 1.353(7) .
O4 Cd1 2.320(4) 1_654
O3 Cd1 2.282(4) 1_554
O2 Cd1 2.288(4) 1_655
N6 Cd1 2.315(4) 1_654
N4 N5 1.355(7) .
N1 N2 1.367(6) .
N10 N11 1.366(7) .
N7 N8 1.376(6) .
